data_7245590
loop_
_publ_author_name
'Viviano-Posadas, Alejandro O.'
'Romero-Mendoza, Ulises'
'Bazany-Rodr\'iguez, Iv\'an J.'
'Vel\'azquez-Castillo, Roc\'io V.'
'Mart\'inez-Otero, Diego'
'Bautista-Renedo, Joanatan M.'
'Gonz\'alez-Rivas, Nelly'
'Galindo-Murillo, Rodrigo'
'Salom\'on-Flores, Mar\'ia K.'
'Dorazco-Gonz\'alez, Alejandro'

_publ_section_title
;
 Efficient fluorescent recognition of ATP/GTP by a water-soluble
 bisquinolinium pyridine-2,6-dicarboxamide compound. Crystal structures,
 spectroscopic studies and interaction mode with DNA
;
_journal_issue 43
_journal_name_full 'RSC Advances'
_journal_page_first 27826
_journal_page_last 27838
_journal_paper_doi 10.1039/D2RA05040D
_journal_volume 12
_journal_year 2022
_chemical_formula_moiety '2(C33 H31 N5 O6), 4(C H4 O), 4(Br), 3(H2 O)'
_chemical_formula_sum 'C70 H84 Br4 N10 O19'
_chemical_formula_weight 1689.11
_space_group_crystal_system triclinic
_space_group_IT_number 2
_space_group_name_Hall '-P 1'
_space_group_name_H-M_alt 'P -1'
_atom_sites_solution_hydrogens mixed
_audit_creation_method SHELXL-2016/6
_audit_update_record
;
2021-10-29 deposited with the CCDC.	2022-09-21 downloaded from the CCDC.
;
_cell_angle_alpha 91.9737(5)
_cell_angle_beta 100.2535(5)
_cell_angle_gamma 92.6788(5)
_cell_formula_units_Z 1
_cell_length_a 10.06590(10)
_cell_length_b 11.5585(2)
_cell_length_c 16.0001(2)
_cell_measurement_reflns_used 9799
_cell_measurement_temperature 100(2)
_cell_measurement_theta_max 27.52
_cell_measurement_theta_min 2.23
_cell_volume 1828.10(4)
_computing_cell_refinement 'Bruker SAINT'
_computing_data_collection 'Bruker APEX2'
_computing_data_reduction 'Bruker SAINT'
_computing_molecular_graphics 'Bruker SHELXTL'
_computing_publication_material 'Bruker SHELXTL'
_computing_structure_refinement 'SHELXL-2016/6 (Sheldrick, 2016)'
_computing_structure_solution 'SHELXS-97 (Sheldrick 2008)'
_diffrn_ambient_temperature 100(2)
_diffrn_measured_fraction_theta_full 0.999
_diffrn_measured_fraction_theta_max 0.999
_diffrn_measurement_device_type 'Bruker APEX-II CCD'
_diffrn_measurement_method '\w scans'
_diffrn_radiation_monochromator mirrors
_diffrn_radiation_type MoK\a
_diffrn_radiation_wavelength 0.71073
_diffrn_reflns_av_R_equivalents 0.0208
_diffrn_reflns_av_unetI/netI 0.0134
_diffrn_reflns_Laue_measured_fraction_full 0.999
_diffrn_reflns_Laue_measured_fraction_max 0.999
_diffrn_reflns_limit_h_max 13
_diffrn_reflns_limit_h_min -13
_diffrn_reflns_limit_k_max 14
_diffrn_reflns_limit_k_min -14
_diffrn_reflns_limit_l_max 20
_diffrn_reflns_limit_l_min -20
_diffrn_reflns_number 46156
_diffrn_reflns_point_group_measured_fraction_full 0.999
_diffrn_reflns_point_group_measured_fraction_max 0.999
_diffrn_reflns_theta_full 25.242
_diffrn_reflns_theta_max 27.445
_diffrn_reflns_theta_min 1.765
_diffrn_source 'Incoatec ImuS'
_exptl_absorpt_coefficient_mu 2.279
_exptl_absorpt_correction_T_max 0.7456
_exptl_absorpt_correction_T_min 0.6522
_exptl_absorpt_correction_type multi-scan
_exptl_absorpt_process_details ' SADABS-2016/2, Sheldrick'
_exptl_crystal_colour colourless
_exptl_crystal_density_diffrn 1.534
_exptl_crystal_description Prism
_exptl_crystal_F_000 866
_exptl_crystal_preparation Luminescent
_exptl_crystal_size_max 0.250
_exptl_crystal_size_mid 0.219
_exptl_crystal_size_min 0.120
_refine_diff_density_max 0.548
_refine_diff_density_min -0.462
_refine_diff_density_rms 0.059
_refine_ls_extinction_method none
_refine_ls_goodness_of_fit_ref 1.052
_refine_ls_hydrogen_treatment mixed
_refine_ls_matrix_type full
_refine_ls_number_parameters 608
_refine_ls_number_reflns 8342
_refine_ls_number_restraints 375
_refine_ls_restrained_S_all 1.039
_refine_ls_R_factor_all 0.0292
_refine_ls_R_factor_gt 0.0261
_refine_ls_shift/su_max 0.001
_refine_ls_shift/su_mean 0.000
_refine_ls_structure_factor_coef Fsqd
_refine_ls_weighting_details 'w=1/[\s^2^(Fo^2^)+(0.0248P)^2^+2.1118P] where P=(Fo^2^+2Fc^2^)/3'
_refine_ls_weighting_scheme calc
_refine_ls_wR_factor_gt 0.0641
_refine_ls_wR_factor_ref 0.0654
_reflns_Friedel_coverage 0.000
_reflns_number_gt 7683
_reflns_number_total 8342
_reflns_threshold_expression 'I > 2\s(I)'
_cod_data_source_file d2ra05040d2.cif
_cod_data_source_block mo_033DGA17_0m
_cod_database_code 7245590
_shelx_shelxl_version_number 2016/6
_shelx_space_group_comment
; 
The symmetry employed for this shelxl refinement is uniquely defined 
by the following loop, which should always be used as a source of 
symmetry information in preference to the above space-group names. 
They are only intended as comments. 
;
_shelx_estimated_absorpt_t_min 0.600
_shelx_estimated_absorpt_t_max 0.772

loop_
_space_group_symop_operation_xyz
'x, y, z'
'-x, -y, -z'

loop_
_atom_site_label
_atom_site_type_symbol
_atom_site_fract_x
_atom_site_fract_y
_atom_site_fract_z
_atom_site_U_iso_or_equiv
_atom_site_adp_type
_atom_site_occupancy
_atom_site_site_symmetry_order
_atom_site_calc_flag
_atom_site_refinement_flags_posn
_atom_site_refinement_flags_adp
_atom_site_refinement_flags_occupancy
_atom_site_disorder_assembly
_atom_site_disorder_group
Br1 Br 0.66606(2) 0.43136(2) 0.17824(2) 0.02031(5) Uani 1 1 d D . . . .
Br2 Br 0.23053(2) 0.14971(2) 0.19499(2) 0.02388(5) Uani 1 1 d D . . . .
O1 O 0.04190(12) 0.47587(12) 0.37086(8) 0.0211(3) Uani 1 1 d . . . . .
O4 O 0.65702(12) 0.33001(11) 0.61384(8) 0.0175(2) Uani 1 1 d . . . . .
O7 O 0.47176(13) 0.31997(13) 0.29698(8) 0.0225(3) Uani 1 1 d D . . . .
H7A H 0.417(2) 0.2661(16) 0.2737(14) 0.027 Uiso 1 1 d D U . . .
H7B H 0.519(2) 0.3455(19) 0.2660(16) 0.027 Uiso 1 1 d D U . . .
O8 O 0.5708(6) 0.1284(5) 0.1668(7) 0.058(3) Uani 0.373(10) 1 d D U P A 1
H8A H 0.587(9) 0.196(3) 0.152(5) 0.069 Uiso 0.373(10) 1 d D U P A 1
H8B H 0.495(5) 0.117(6) 0.179(6) 0.069 Uiso 0.373(10) 1 d D U P A 1
O8A O 0.535(2) 0.1426(19) 0.112(2) 0.067(5) Uani 0.127(9) 1 d D U P B 2
H8C H 0.568(19) 0.211(6) 0.114(10) 0.080 Uiso 0.127(9) 1 d D U P B 2
H8D H 0.453(5) 0.139(17) 0.117(9) 0.080 Uiso 0.127(9) 1 d D U P B 2
O9 O 0.77473(18) 0.09050(13) 0.70626(10) 0.0350(4) Uani 1 1 d D . . . .
H9A H 0.775(3) 0.0267(19) 0.7324(18) 0.053 Uiso 1 1 d D U . . .
O10 O 0.52233(18) 0.08460(15) 0.60130(12) 0.0439(4) Uani 1 1 d D . . . .
H10A H 0.602(2) 0.099(3) 0.6360(18) 0.066 Uiso 1 1 d D U . . .
N1 N 0.36676(14) 0.38766(12) 0.46332(9) 0.0121(3) Uani 1 1 d . . . . .
N2 N 0.22382(14) 0.43741(13) 0.30936(9) 0.0133(3) Uani 1 1 d D . . . .
H2N H 0.3011(17) 0.4136(18) 0.3195(13) 0.016 Uiso 1 1 d D U . . .
N3 N 0.25622(14) 0.54746(13) 0.10432(9) 0.0149(3) Uani 1 1 d . . . . .
N4 N 0.61943(14) 0.30959(13) 0.46871(9) 0.0141(3) Uani 1 1 d D . . . .
H4N H 0.5630(19) 0.3181(18) 0.4244(11) 0.017 Uiso 1 1 d D U . . .
N5 N 0.89491(14) 0.22949(12) 0.36276(9) 0.0144(3) Uani 1 1 d . . . . .
C1 C 0.23935(16) 0.41784(14) 0.46092(10) 0.0126(3) Uani 1 1 d . . . . .
C2 C 0.18006(17) 0.42901(15) 0.53277(11) 0.0156(3) Uani 1 1 d . . . . .
H2 H 0.088087 0.447447 0.527868 0.019 Uiso 1 1 calc R U . . .
C3 C 0.25796(18) 0.41267(16) 0.61168(11) 0.0177(3) Uani 1 1 d . . . . .
H3 H 0.220922 0.420978 0.662045 0.021 Uiso 1 1 calc R U . . .
C4 C 0.39078(18) 0.38400(15) 0.61554(11) 0.0165(3) Uani 1 1 d . . . . .
H4 H 0.447564 0.374077 0.668673 0.020 Uiso 1 1 calc R U . . .
C5 C 0.43937(16) 0.37003(14) 0.53979(10) 0.0129(3) Uani 1 1 d . . . . .
C6 C 0.15798(17) 0.44630(15) 0.37635(10) 0.0144(3) Uani 1 1 d . . . . .
C7 C 0.18224(17) 0.48570(14) 0.23076(10) 0.0136(3) Uani 1 1 d . . . . .
C8 C 0.05561(17) 0.52567(15) 0.20135(11) 0.0146(3) Uani 1 1 d . . . . .
H8 H -0.014732 0.514925 0.233266 0.018 Uiso 1 1 calc R U . . .
C9 C 0.03128(17) 0.58238(15) 0.12387(10) 0.0143(3) Uani 1 1 d . . . . .
C10 C -0.09519(17) 0.63019(15) 0.09440(11) 0.0172(3) Uani 1 1 d . . . . .
H10 H -0.165864 0.621736 0.126304 0.021 Uiso 1 1 calc R U . . .
C11 C -0.11620(18) 0.68831(16) 0.02048(11) 0.0184(3) Uani 1 1 d . . . . .
H11 H -0.201108 0.720029 0.001356 0.022 Uiso 1 1 calc R U . . .
C12 C -0.01179(18) 0.70112(16) -0.02730(11) 0.0195(4) Uani 1 1 d . . . . .
H12 H -0.027192 0.742194 -0.078253 0.023 Uiso 1 1 calc R U . . .
C13 C 0.11185(18) 0.65536(16) -0.00162(11) 0.0178(3) Uani 1 1 d . . . . .
H13 H 0.181151 0.664224 -0.034553 0.021 Uiso 1 1 calc R U . . .
C14 C 0.13414(17) 0.59514(15) 0.07425(10) 0.0145(3) Uani 1 1 d . . . . .
C15 C 0.27992(17) 0.49647(15) 0.17855(10) 0.0151(3) Uani 1 1 d . . . . .
H15 H 0.366019 0.466354 0.196769 0.018 Uiso 1 1 calc R U . . .
C16 C 0.36895(18) 0.55531(17) 0.05609(11) 0.0190(4) Uani 1 1 d D . . . .
H16A H 0.330673 0.544390 -0.005260 0.023 Uiso 0.626(4) 1 calc R U P C 1
H16B H 0.428114 0.490503 0.071737 0.023 Uiso 0.626(4) 1 calc R U P C 1
H16C H 0.331678 0.560356 -0.005179 0.023 Uiso 0.374(4) 1 calc R U P C 2
H16D H 0.420137 0.484175 0.063423 0.023 Uiso 0.374(4) 1 calc R U P C 2
O2 O 0.5457(9) 0.6843(12) 0.0328(5) 0.0291(14) Uani 0.626(4) 1 d D U P C 1
C17 C 0.4545(7) 0.6664(5) 0.0696(3) 0.0240(10) Uani 0.626(4) 1 d D U P C 1
O3 O 0.4080(3) 0.7384(2) 0.12350(19) 0.0251(6) Uani 0.626(4) 1 d D U P C 1
C18 C 0.4889(4) 0.8471(3) 0.1449(2) 0.0295(7) Uani 0.626(4) 1 d D U P C 1
H18A H 0.431733 0.907816 0.162101 0.035 Uiso 0.626(4) 1 calc R U P C 1
H18B H 0.524680 0.873105 0.094471 0.035 Uiso 0.626(4) 1 calc R U P C 1
C19 C 0.6036(5) 0.8297(4) 0.2161(3) 0.0423(10) Uani 0.626(4) 1 d D U P C 1
H19A H 0.659156 0.768788 0.199065 0.063 Uiso 0.626(4) 1 calc R U P C 1
H19B H 0.567745 0.806823 0.266459 0.063 Uiso 0.626(4) 1 calc R U P C 1
H19C H 0.659099 0.902225 0.229261 0.063 Uiso 0.626(4) 1 calc R U P C 1
O2A O 0.5593(15) 0.686(2) 0.0509(8) 0.0265(19) Uani 0.374(4) 1 d D U P C 2
C17A C 0.4645(12) 0.6610(8) 0.0860(6) 0.0242(12) Uani 0.374(4) 1 d D U P C 2
O3A O 0.4516(5) 0.7154(4) 0.1600(3) 0.0248(8) Uani 0.374(4) 1 d D U P C 2
C18A C 0.5461(7) 0.8135(6) 0.1941(5) 0.0307(10) Uani 0.374(4) 1 d D U P C 2
H18C H 0.638012 0.795836 0.185181 0.037 Uiso 0.374(4) 1 calc R U P C 2
H18D H 0.548707 0.823145 0.256096 0.037 Uiso 0.374(4) 1 calc R U P C 2
C19A C 0.5082(7) 0.9238(6) 0.1536(5) 0.0430(15) Uani 0.374(4) 1 d D U P C 2
H19D H 0.508158 0.915521 0.092428 0.065 Uiso 0.374(4) 1 calc R U P C 2
H19E H 0.573690 0.986354 0.178769 0.065 Uiso 0.374(4) 1 calc R U P C 2
H19F H 0.417787 0.942292 0.162875 0.065 Uiso 0.374(4) 1 calc R U P C 2
C20 C 0.58266(17) 0.33445(14) 0.54512(10) 0.0133(3) Uani 1 1 d . . . . .
C21 C 0.74477(16) 0.26775(14) 0.45982(10) 0.0136(3) Uani 1 1 d . . . . .
C22 C 0.83352(17) 0.22118(15) 0.52408(11) 0.0152(3) Uani 1 1 d . . . . .
H22 H 0.811154 0.215618 0.579090 0.018 Uiso 1 1 calc R U . . .
C23 C 0.95723(17) 0.18190(15) 0.50816(11) 0.0148(3) Uani 1 1 d . . . . .
C24 C 1.05128(18) 0.13666(16) 0.57395(11) 0.0187(3) Uani 1 1 d . . . . .
H24 H 1.030144 0.130979 0.629261 0.022 Uiso 1 1 calc R U . . .
C25 C 1.17251(19) 0.10110(17) 0.55802(12) 0.0220(4) Uani 1 1 d . . . . .
H25 H 1.236275 0.072711 0.602667 0.026 Uiso 1 1 calc R U . . .
C26 C 1.20297(18) 0.10646(17) 0.47573(12) 0.0214(4) Uani 1 1 d . . . . .
H26 H 1.287627 0.081587 0.465755 0.026 Uiso 1 1 calc R U . . .
C27 C 1.11364(17) 0.14665(16) 0.40959(11) 0.0179(3) Uani 1 1 d . . . . .
H27 H 1.134980 0.148167 0.354124 0.021 Uiso 1 1 calc R U . . .
C28 C 0.98937(17) 0.18573(14) 0.42545(11) 0.0142(3) Uani 1 1 d . . . . .
C29 C 0.77964(17) 0.27003(15) 0.37874(11) 0.0153(3) Uani 1 1 d . . . . .
H29 H 0.719186 0.301468 0.333787 0.018 Uiso 1 1 calc R U . . .
C30 C 0.91564(18) 0.22970(16) 0.27363(11) 0.0173(3) Uani 1 1 d D . . . .
H30A H 1.010876 0.253625 0.272107 0.021 Uiso 0.831(13) 1 calc R U P D 1
H30B H 0.857107 0.286234 0.242208 0.021 Uiso 0.831(13) 1 calc R U P D 1
H30C H 1.011703 0.250763 0.272356 0.021 Uiso 0.169(13) 1 calc R U P D 2
H30D H 0.859944 0.288647 0.242965 0.021 Uiso 0.169(13) 1 calc R U P D 2
O5 O 0.8741(5) 0.0223(4) 0.2687(3) 0.0276(8) Uani 0.831(13) 1 d D U P D 1
C31 C 0.882(2) 0.1099(5) 0.2313(4) 0.0195(9) Uani 0.831(13) 1 d D U P D 1
O6 O 0.8687(11) 0.1186(7) 0.1477(3) 0.0228(10) Uani 0.831(13) 1 d D U P D 1
C32 C 0.8542(9) 0.0099(6) 0.0958(3) 0.0334(12) Uani 0.831(13) 1 d D U P D 1
H32A H 0.814560 -0.053231 0.125426 0.040 Uiso 0.831(13) 1 calc R U P D 1
H32B H 0.943464 -0.012767 0.084958 0.040 Uiso 0.831(13) 1 calc R U P D 1
C33 C 0.7632(7) 0.0313(3) 0.0142(2) 0.0538(15) Uani 0.831(13) 1 d D U P D 1
H33A H 0.803600 0.093954 -0.014350 0.081 Uiso 0.831(13) 1 calc R U P D 1
H33B H 0.675312 0.053458 0.025877 0.081 Uiso 0.831(13) 1 calc R U P D 1
H33C H 0.750995 -0.039472 -0.022452 0.081 Uiso 0.831(13) 1 calc R U P D 1
O5A O 0.831(2) 0.031(2) 0.2617(16) 0.033(4) Uani 0.169(13) 1 d D U P D 2
C31A C 0.877(11) 0.112(3) 0.229(2) 0.024(3) Uani 0.169(13) 1 d D U P D 2
O6A O 0.881(6) 0.117(3) 0.1468(18) 0.025(3) Uani 0.169(13) 1 d D U P D 2
C32A C 0.834(5) 0.007(3) 0.0980(14) 0.034(3) Uani 0.169(13) 1 d D U P D 2
H32C H 0.739974 -0.014487 0.102895 0.040 Uiso 0.169(13) 1 calc R U P D 2
H32D H 0.892462 -0.055868 0.119439 0.040 Uiso 0.169(13) 1 calc R U P D 2
C33A C 0.844(4) 0.0287(18) 0.0084(11) 0.053(4) Uani 0.169(13) 1 d D U P D 2
H33D H 0.821815 -0.043613 -0.026048 0.079 Uiso 0.169(13) 1 calc R U P D 2
H33E H 0.936571 0.056782 0.005334 0.079 Uiso 0.169(13) 1 calc R U P D 2
H33F H 0.780837 0.087088 -0.013283 0.079 Uiso 0.169(13) 1 calc R U P D 2
C34 C 0.8442(2) 0.17552(19) 0.76526(13) 0.0301(4) Uani 1 1 d . . . . .
H34A H 0.941710 0.165593 0.772319 0.045 Uiso 1 1 calc R U . . .
H34B H 0.814957 0.167432 0.820087 0.045 Uiso 1 1 calc R U . . .
H34C H 0.824447 0.252718 0.744424 0.045 Uiso 1 1 calc R U . . .
C35 C 0.4860(2) -0.03196(18) 0.61530(16) 0.0324(5) Uani 1 1 d . . . . .
H35A H 0.437501 -0.069540 0.562009 0.049 Uiso 1 1 calc R U . . .
H35B H 0.427481 -0.033924 0.658143 0.049 Uiso 1 1 calc R U . . .
H35C H 0.567735 -0.073113 0.635452 0.049 Uiso 1 1 calc R U . . .

loop_
_atom_site_aniso_label
_atom_site_aniso_U_11
_atom_site_aniso_U_22
_atom_site_aniso_U_33
_atom_site_aniso_U_23
_atom_site_aniso_U_13
_atom_site_aniso_U_12
Br1 0.01614(9) 0.03250(10) 0.01358(8) 0.00841(7) 0.00412(6) 0.00356(7)
Br2 0.02450(10) 0.02662(10) 0.02038(9) 0.00303(7) 0.00221(7) 0.00547(7)
O1 0.0138(6) 0.0365(8) 0.0148(6) 0.0040(5) 0.0053(5) 0.0086(5)
O4 0.0170(6) 0.0225(6) 0.0126(6) 0.0006(5) 0.0008(5) 0.0043(5)
O7 0.0157(6) 0.0381(8) 0.0152(6) 0.0063(6) 0.0056(5) 0.0030(6)
O8 0.032(3) 0.037(3) 0.110(7) 0.004(4) 0.028(4) 0.009(2)
O8A 0.043(8) 0.054(8) 0.109(11) -0.003(9) 0.027(8) 0.014(7)
O9 0.0472(10) 0.0243(8) 0.0297(8) 0.0021(6) -0.0039(7) 0.0019(7)
O10 0.0362(9) 0.0333(9) 0.0561(11) 0.0142(8) -0.0088(8) -0.0046(7)
N1 0.0124(6) 0.0136(6) 0.0112(6) 0.0016(5) 0.0042(5) 0.0006(5)
N2 0.0103(6) 0.0195(7) 0.0110(6) 0.0034(5) 0.0031(5) 0.0042(5)
N3 0.0131(7) 0.0212(7) 0.0116(6) 0.0025(5) 0.0049(5) 0.0035(5)
N4 0.0115(6) 0.0200(7) 0.0114(7) 0.0033(5) 0.0022(5) 0.0035(5)
N5 0.0144(7) 0.0172(7) 0.0127(7) 0.0034(5) 0.0041(5) 0.0028(5)
C1 0.0132(7) 0.0134(7) 0.0119(7) 0.0013(6) 0.0041(6) 0.0011(6)
C2 0.0144(8) 0.0193(8) 0.0152(8) 0.0026(6) 0.0069(6) 0.0040(6)
C3 0.0219(9) 0.0217(9) 0.0118(8) 0.0018(6) 0.0085(7) 0.0033(7)
C4 0.0195(8) 0.0196(8) 0.0111(7) 0.0026(6) 0.0037(6) 0.0026(7)
C5 0.0139(8) 0.0126(7) 0.0127(7) 0.0009(6) 0.0037(6) -0.0002(6)
C6 0.0147(8) 0.0168(8) 0.0123(7) 0.0009(6) 0.0037(6) 0.0008(6)
C7 0.0142(8) 0.0160(8) 0.0110(7) 0.0013(6) 0.0031(6) 0.0006(6)
C8 0.0127(7) 0.0184(8) 0.0136(8) 0.0014(6) 0.0049(6) 0.0003(6)
C9 0.0136(8) 0.0163(8) 0.0130(7) 0.0009(6) 0.0024(6) 0.0008(6)
C10 0.0135(8) 0.0200(8) 0.0190(8) 0.0026(7) 0.0049(6) 0.0023(6)
C11 0.0149(8) 0.0201(9) 0.0202(8) 0.0038(7) 0.0018(7) 0.0045(6)
C12 0.0212(9) 0.0230(9) 0.0146(8) 0.0062(7) 0.0027(7) 0.0032(7)
C13 0.0177(8) 0.0228(9) 0.0144(8) 0.0038(7) 0.0060(6) 0.0027(7)
C14 0.0133(8) 0.0180(8) 0.0126(7) 0.0009(6) 0.0027(6) 0.0025(6)
C15 0.0128(7) 0.0202(8) 0.0125(7) 0.0014(6) 0.0020(6) 0.0029(6)
C16 0.0156(8) 0.0306(10) 0.0138(8) 0.0051(7) 0.0089(6) 0.0072(7)
O2 0.026(2) 0.0411(19) 0.024(3) 0.004(3) 0.015(2) -0.0016(18)
C17 0.0257(16) 0.0281(15) 0.022(2) 0.0052(14) 0.0138(15) 0.0029(12)
O3 0.0220(12) 0.0281(11) 0.0271(13) -0.0034(9) 0.0117(10) -0.0044(9)
C18 0.0288(14) 0.0277(15) 0.0322(15) -0.0018(12) 0.0096(12) -0.0081(12)
C19 0.044(2) 0.043(2) 0.035(2) -0.0020(16) -0.0014(16) -0.0114(18)
O2A 0.022(3) 0.042(3) 0.021(4) 0.012(4) 0.014(3) 0.005(2)
C17A 0.025(2) 0.030(2) 0.024(2) 0.0074(18) 0.0164(19) 0.0028(18)
O3A 0.0218(17) 0.0305(16) 0.0242(17) 0.0013(14) 0.0108(14) -0.0016(13)
C18A 0.025(2) 0.0339(19) 0.033(2) -0.0034(17) 0.0086(18) -0.0044(16)
C19A 0.041(3) 0.037(3) 0.052(3) 0.001(2) 0.011(3) 0.001(2)
C20 0.0144(8) 0.0121(7) 0.0139(8) 0.0018(6) 0.0037(6) 0.0005(6)
C21 0.0123(7) 0.0147(8) 0.0144(8) 0.0012(6) 0.0042(6) 0.0001(6)
C22 0.0144(8) 0.0185(8) 0.0135(8) 0.0027(6) 0.0043(6) 0.0017(6)
C23 0.0146(8) 0.0147(8) 0.0150(8) 0.0015(6) 0.0024(6) 0.0013(6)
C24 0.0181(8) 0.0233(9) 0.0151(8) 0.0032(7) 0.0027(7) 0.0045(7)
C25 0.0176(8) 0.0286(10) 0.0198(9) 0.0049(7) 0.0008(7) 0.0076(7)
C26 0.0138(8) 0.0272(9) 0.0245(9) 0.0031(7) 0.0055(7) 0.0062(7)
C27 0.0159(8) 0.0217(9) 0.0181(8) 0.0032(7) 0.0071(7) 0.0039(7)
C28 0.0127(7) 0.0148(8) 0.0155(8) 0.0018(6) 0.0029(6) 0.0010(6)
C29 0.0141(8) 0.0175(8) 0.0146(8) 0.0032(6) 0.0025(6) 0.0030(6)
C30 0.0185(8) 0.0223(9) 0.0132(8) 0.0043(6) 0.0069(6) 0.0048(7)
O5 0.041(2) 0.0227(11) 0.0180(12) 0.0044(8) 0.0011(15) 0.0014(14)
C31 0.019(2) 0.0257(14) 0.0148(12) 0.0023(11) 0.0048(14) 0.0042(13)
O6 0.027(2) 0.0288(12) 0.0130(10) 0.0010(9) 0.0055(10) -0.0001(13)
C32 0.046(3) 0.0314(15) 0.0224(14) -0.0055(12) 0.0065(14) 0.0007(17)
C33 0.087(4) 0.0400(18) 0.0259(16) -0.0039(13) -0.0087(19) -0.008(2)
O5A 0.039(8) 0.039(6) 0.019(5) 0.006(4) 0.001(7) -0.001(7)
C31A 0.026(6) 0.029(5) 0.017(4) 0.001(4) 0.003(5) 0.003(5)
O6A 0.033(5) 0.027(4) 0.016(4) -0.001(4) 0.005(4) 0.005(4)
C32A 0.045(6) 0.032(5) 0.023(5) -0.006(4) 0.006(4) 0.000(5)
C33A 0.079(10) 0.045(7) 0.032(6) -0.013(5) 0.007(7) -0.012(8)
C34 0.0358(11) 0.0277(10) 0.0254(10) -0.0013(8) 0.0022(9) 0.0029(9)
C35 0.0231(10) 0.0255(10) 0.0502(14) 0.0046(9) 0.0101(9) 0.0015(8)

loop_
_atom_type_symbol
_atom_type_description
_atom_type_scat_dispersion_real
_atom_type_scat_dispersion_imag
_atom_type_scat_source
C C 0.0033 0.0016 'International Tables Vol C Tables 4.2.6.8 and 6.1.1.4'
H H 0.0000 0.0000 'International Tables Vol C Tables 4.2.6.8 and 6.1.1.4'
N N 0.0061 0.0033 'International Tables Vol C Tables 4.2.6.8 and 6.1.1.4'
O O 0.0106 0.0060 'International Tables Vol C Tables 4.2.6.8 and 6.1.1.4'
Br Br -0.2901 2.4595 'International Tables Vol C Tables 4.2.6.8 and 6.1.1.4'

loop_
_geom_angle_atom_site_label_1
_geom_angle_atom_site_label_2
_geom_angle_atom_site_label_3
_geom_angle
_geom_angle_site_symmetry_1
_geom_angle_site_symmetry_3
_geom_angle_publ_flag
H7A O7 H7B 113(2) . . ?
H8A O8 H8B 114(4) . . ?
H8C O8A H8D 112(2) . . ?
C34 O9 H9A 107(2) . . ?
C35 O10 H10A 104(2) . . ?
C5 N1 C1 116.93(14) . . ?
C6 N2 C7 124.59(14) . . ?
C6 N2 H2N 116.4(15) . . ?
C7 N2 H2N 117.8(15) . . ?
C15 N3 C14 122.15(14) . . ?
C15 N3 C16 116.96(14) . . ?
C14 N3 C16 120.85(14) . . ?
C20 N4 C21 123.95(14) . . ?
C20 N4 H4N 118.2(15) . . ?
C21 N4 H4N 117.8(15) . . ?
C29 N5 C28 122.14(14) . . ?
C29 N5 C30 116.88(14) . . ?
C28 N5 C30 120.95(14) . . ?
N1 C1 C2 123.50(15) . . ?
N1 C1 C6 118.16(14) . . ?
C2 C1 C6 118.28(14) . . ?
C3 C2 C1 118.65(15) . . ?
C3 C2 H2 120.7 . . ?
C1 C2 H2 120.7 . . ?
C4 C3 C2 118.60(15) . . ?
C4 C3 H3 120.7 . . ?
C2 C3 H3 120.7 . . ?
C3 C4 C5 118.52(16) . . ?
C3 C4 H4 120.7 . . ?
C5 C4 H4 120.7 . . ?
N1 C5 C4 123.72(15) . . ?
N1 C5 C20 118.57(14) . . ?
C4 C5 C20 117.71(15) . . ?
O1 C6 N2 124.10(15) . . ?
O1 C6 C1 120.77(15) . . ?
N2 C6 C1 115.12(14) . . ?
C8 C7 N2 125.92(15) . . ?
C8 C7 C15 117.88(15) . . ?
N2 C7 C15 116.18(15) . . ?
C7 C8 C9 119.84(15) . . ?
C7 C8 H8 120.1 . . ?
C9 C8 H8 120.1 . . ?
C8 C9 C14 120.51(15) . . ?
C8 C9 C10 121.16(15) . . ?
C14 C9 C10 118.32(15) . . ?
C11 C10 C9 120.65(16) . . ?
C11 C10 H10 119.7 . . ?
C9 C10 H10 119.7 . . ?
C10 C11 C12 120.02(16) . . ?
C10 C11 H11 120.0 . . ?
C12 C11 H11 120.0 . . ?
C13 C12 C11 121.34(16) . . ?
C13 C12 H12 119.3 . . ?
C11 C12 H12 119.3 . . ?
C12 C13 C14 118.98(16) . . ?
C12 C13 H13 120.5 . . ?
C14 C13 H13 120.5 . . ?
N3 C14 C13 122.19(15) . . ?
N3 C14 C9 117.12(15) . . ?
C13 C14 C9 120.68(15) . . ?
N3 C15 C7 122.33(15) . . ?
N3 C15 H15 118.8 . . ?
C7 C15 H15 118.8 . . ?
N3 C16 C17 115.7(3) . . ?
N3 C16 C17A 111.5(4) . . ?
N3 C16 H16A 108.4 . . ?
C17 C16 H16A 108.4 . . ?
N3 C16 H16B 108.4 . . ?
C17 C16 H16B 108.4 . . ?
H16A C16 H16B 107.4 . . ?
N3 C16 H16C 109.3 . . ?
C17A C16 H16C 109.3 . . ?
N3 C16 H16D 109.3 . . ?
C17A C16 H16D 109.3 . . ?
H16C C16 H16D 108.0 . . ?
O2 C17 O3 127.9(7) . . ?
O2 C17 C16 122.0(8) . . ?
O3 C17 C16 110.0(4) . . ?
C17 O3 C18 114.5(3) . . ?
O3 C18 C19 109.6(3) . . ?
O3 C18 H18A 109.7 . . ?
C19 C18 H18A 109.7 . . ?
O3 C18 H18B 109.7 . . ?
C19 C18 H18B 109.7 . . ?
H18A C18 H18B 108.2 . . ?
C18 C19 H19A 109.5 . . ?
C18 C19 H19B 109.5 . . ?
H19A C19 H19B 109.5 . . ?
C18 C19 H19C 109.5 . . ?
H19A C19 H19C 109.5 . . ?
H19B C19 H19C 109.5 . . ?
O2A C17A O3A 121.1(10) . . ?
O2A C17A C16 121.2(12) . . ?
O3A C17A C16 117.0(6) . . ?
C17A O3A C18A 119.2(5) . . ?
O3A C18A C19A 112.6(6) . . ?
O3A C18A H18C 109.1 . . ?
C19A C18A H18C 109.1 . . ?
O3A C18A H18D 109.1 . . ?
C19A C18A H18D 109.1 . . ?
H18C C18A H18D 107.8 . . ?
C18A C19A H19D 109.5 . . ?
C18A C19A H19E 109.5 . . ?
H19D C19A H19E 109.5 . . ?
C18A C19A H19F 109.5 . . ?
H19D C19A H19F 109.5 . . ?
H19E C19A H19F 109.5 . . ?
O4 C20 N4 124.51(15) . . ?
O4 C20 C5 120.57(15) . . ?
N4 C20 C5 114.92(14) . . ?
C22 C21 N4 124.70(15) . . ?
C22 C21 C29 118.03(15) . . ?
N4 C21 C29 117.23(15) . . ?
C21 C22 C23 119.98(15) . . ?
C21 C22 H22 120.0 . . ?
C23 C22 H22 120.0 . . ?
C22 C23 C24 120.79(16) . . ?
C22 C23 C28 120.46(15) . . ?
C24 C23 C28 118.75(15) . . ?
C25 C24 C23 120.17(16) . . ?
C25 C24 H24 119.9 . . ?
C23 C24 H24 119.9 . . ?
C24 C25 C26 120.19(17) . . ?
C24 C25 H25 119.9 . . ?
C26 C25 H25 119.9 . . ?
C27 C26 C25 121.69(16) . . ?
C27 C26 H26 119.2 . . ?
C25 C26 H26 119.2 . . ?
C26 C27 C28 118.72(16) . . ?
C26 C27 H27 120.6 . . ?
C28 C27 H27 120.6 . . ?
N5 C28 C27 122.39(15) . . ?
N5 C28 C23 117.18(15) . . ?
C27 C28 C23 120.43(15) . . ?
N5 C29 C21 122.14(15) . . ?
N5 C29 H29 118.9 . . ?
C21 C29 H29 118.9 . . ?
N5 C30 C31A 110.9(11) . . ?
N5 C30 C31 110.3(2) . . ?
N5 C30 H30A 109.6 . . ?
C31 C30 H30A 109.6 . . ?
N5 C30 H30B 109.6 . . ?
C31 C30 H30B 109.6 . . ?
H30A C30 H30B 108.1 . . ?
N5 C30 H30C 109.5 . . ?
C31A C30 H30C 109.5 . . ?
N5 C30 H30D 109.5 . . ?
C31A C30 H30D 109.5 . . ?
H30C C30 H30D 108.0 . . ?
O5 C31 O6 126.6(4) . . ?
O5 C31 C30 124.6(5) . . ?
O6 C31 C30 108.8(5) . . ?
C31 O6 C32 117.0(6) . . ?
O6 C32 C33 106.9(6) . . ?
O6 C32 H32A 110.3 . . ?
C33 C32 H32A 110.3 . . ?
O6 C32 H32B 110.3 . . ?
C33 C32 H32B 110.3 . . ?
H32A C32 H32B 108.6 . . ?
C32 C33 H33A 109.5 . . ?
C32 C33 H33B 109.5 . . ?
H33A C33 H33B 109.5 . . ?
C32 C33 H33C 109.5 . . ?
H33A C33 H33C 109.5 . . ?
H33B C33 H33C 109.5 . . ?
O5A C31A O6A 125(2) . . ?
O5A C31A C30 124(3) . . ?
O6A C31A C30 110(2) . . ?
C31A O6A C32A 113(2) . . ?
O6A C32A C33A 106(2) . . ?
O6A C32A H32C 110.5 . . ?
C33A C32A H32C 110.5 . . ?
O6A C32A H32D 110.5 . . ?
C33A C32A H32D 110.5 . . ?
H32C C32A H32D 108.7 . . ?
C32A C33A H33D 109.5 . . ?
C32A C33A H33E 109.5 . . ?
H33D C33A H33E 109.5 . . ?
C32A C33A H33F 109.5 . . ?
H33D C33A H33F 109.5 . . ?
H33E C33A H33F 109.5 . . ?
O9 C34 H34A 109.5 . . ?
O9 C34 H34B 109.5 . . ?
H34A C34 H34B 109.5 . . ?
O9 C34 H34C 109.5 . . ?
H34A C34 H34C 109.5 . . ?
H34B C34 H34C 109.5 . . ?
O10 C35 H35A 109.5 . . ?
O10 C35 H35B 109.5 . . ?
H35A C35 H35B 109.5 . . ?
O10 C35 H35C 109.5 . . ?
H35A C35 H35C 109.5 . . ?
H35B C35 H35C 109.5 . . ?

loop_
_geom_bond_atom_site_label_1
_geom_bond_atom_site_label_2
_geom_bond_distance
_geom_bond_site_symmetry_2
_geom_bond_publ_flag
O1 C6 1.222(2) . ?
O4 C20 1.219(2) . ?
O7 H7A 0.841(13) . ?
O7 H7B 0.80(2) . ?
O8 H8A 0.842(7) . ?
O8 H8B 0.83(4) . ?
O8A H8C 0.842(10) . ?
O8A H8D 0.842(10) . ?
O9 C34 1.408(3) . ?
O9 H9A 0.860(17) . ?
O10 C35 1.415(3) . ?
O10 H10A 0.892(18) . ?
N1 C5 1.336(2) . ?
N1 C1 1.339(2) . ?
N2 C6 1.360(2) . ?
N2 C7 1.397(2) . ?
N2 H2N 0.828(15) . ?
N3 C15 1.332(2) . ?
N3 C14 1.384(2) . ?
N3 C16 1.483(2) . ?
N4 C20 1.364(2) . ?
N4 C21 1.401(2) . ?
N4 H4N 0.838(15) . ?
N5 C29 1.334(2) . ?
N5 C28 1.381(2) . ?
N5 C30 1.478(2) . ?
C1 C2 1.391(2) . ?
C1 C6 1.507(2) . ?
C2 C3 1.387(2) . ?
C2 H2 0.9500 . ?
C3 C4 1.384(2) . ?
C3 H3 0.9500 . ?
C4 C5 1.392(2) . ?
C4 H4 0.9500 . ?
C5 C20 1.507(2) . ?
C7 C8 1.384(2) . ?
C7 C15 1.403(2) . ?
C8 C9 1.410(2) . ?
C8 H8 0.9500 . ?
C9 C14 1.418(2) . ?
C9 C10 1.421(2) . ?
C10 C11 1.369(2) . ?
C10 H10 0.9500 . ?
C11 C12 1.411(2) . ?
C11 H11 0.9500 . ?
C12 C13 1.376(2) . ?
C12 H12 0.9500 . ?
C13 C14 1.409(2) . ?
C13 H13 0.9500 . ?
C15 H15 0.9500 . ?
C16 C17 1.500(5) . ?
C16 C17A 1.527(7) . ?
C16 H16A 0.9900 . ?
C16 H16B 0.9900 . ?
C16 H16C 0.9900 . ?
C16 H16D 0.9900 . ?
O2 C17 1.188(6) . ?
C17 O3 1.337(6) . ?
O3 C18 1.461(4) . ?
C18 C19 1.497(5) . ?
C18 H18A 0.9900 . ?
C18 H18B 0.9900 . ?
C19 H19A 0.9800 . ?
C19 H19B 0.9800 . ?
C19 H19C 0.9800 . ?
O2A C17A 1.218(10) . ?
C17A O3A 1.351(9) . ?
O3A C18A 1.470(8) . ?
C18A C19A 1.485(9) . ?
C18A H18C 0.9900 . ?
C18A H18D 0.9900 . ?
C19A H19D 0.9800 . ?
C19A H19E 0.9800 . ?
C19A H19F 0.9800 . ?
C21 C22 1.379(2) . ?
C21 C29 1.404(2) . ?
C22 C23 1.407(2) . ?
C22 H22 0.9500 . ?
C23 C24 1.417(2) . ?
C23 C28 1.419(2) . ?
C24 C25 1.369(2) . ?
C24 H24 0.9500 . ?
C25 C26 1.407(3) . ?
C25 H25 0.9500 . ?
C26 C27 1.371(2) . ?
C26 H26 0.9500 . ?
C27 C28 1.411(2) . ?
C27 H27 0.9500 . ?
C29 H29 0.9500 . ?
C30 C31A 1.514(9) . ?
C30 C31 1.516(3) . ?
C30 H30A 0.9900 . ?
C30 H30B 0.9900 . ?
C30 H30C 0.9900 . ?
C30 H30D 0.9900 . ?
O5 C31 1.201(6) . ?
C31 O6 1.328(5) . ?
O6 C32 1.469(5) . ?
C32 C33 1.490(7) . ?
C32 H32A 0.9900 . ?
C32 H32B 0.9900 . ?
C33 H33A 0.9800 . ?
C33 H33B 0.9800 . ?
C33 H33C 0.9800 . ?
O5A C31A 1.197(18) . ?
C31A O6A 1.332(16) . ?
O6A C32A 1.478(17) . ?
C32A C33A 1.482(18) . ?
C32A H32C 0.9900 . ?
C32A H32D 0.9900 . ?
C33A H33D 0.9800 . ?
C33A H33E 0.9800 . ?
C33A H33F 0.9800 . ?
C34 H34A 0.9800 . ?
C34 H34B 0.9800 . ?
C34 H34C 0.9800 . ?
C35 H35A 0.9800 . ?
C35 H35B 0.9800 . ?
C35 H35C 0.9800 . ?

loop_
_geom_hbond_atom_site_label_D
_geom_hbond_atom_site_label_H
_geom_hbond_atom_site_label_A
_geom_hbond_distance_DH
_geom_hbond_distance_HA
_geom_hbond_distance_DA
_geom_hbond_angle_DHA
_geom_hbond_site_symmetry_A
O7 H7A Br2 0.841(13) 2.394(14) 3.2176(15) 166(2) .
O7 H7B Br1 0.80(2) 2.42(2) 3.2168(14) 177(2) .
O8 H8A Br1 0.842(7) 2.79(3) 3.577(6) 155(7) .
O8 H8B Br2 0.83(4) 2.76(4) 3.552(5) 161(6) .
O8A H8C Br1 0.842(10) 2.78(5) 3.58(2) 160(13) .
O8A H8D Br2 0.842(10) 2.76(5) 3.56(2) 158(12) .
O9 H9A Br2 0.860(17) 2.385(18) 3.2443(16) 178(3) 2_656
O10 H10A O9 0.892(18) 1.907(19) 2.781(2) 166(3) .
N2 H2N O7 0.828(15) 2.149(17) 2.9300(19) 157(2) .
N4 H4N O7 0.838(15) 2.082(16) 2.8912(19) 162(2) .

loop_
_geom_torsion_atom_site_label_1
_geom_torsion_atom_site_label_2
_geom_torsion_atom_site_label_3
_geom_torsion_atom_site_label_4
_geom_torsion
_geom_torsion_site_symmetry_1
_geom_torsion_site_symmetry_2
_geom_torsion_site_symmetry_3
_geom_torsion_site_symmetry_4
_geom_torsion_publ_flag
C5 N1 C1 C2 -1.3(2) . . . . ?
C5 N1 C1 C6 175.88(14) . . . . ?
N1 C1 C2 C3 2.7(3) . . . . ?
C6 C1 C2 C3 -174.55(16) . . . . ?
C1 C2 C3 C4 -1.1(3) . . . . ?
C2 C3 C4 C5 -1.6(3) . . . . ?
C1 N1 C5 C4 -1.6(2) . . . . ?
C1 N1 C5 C20 179.23(14) . . . . ?
C3 C4 C5 N1 3.0(3) . . . . ?
C3 C4 C5 C20 -177.76(15) . . . . ?
C7 N2 C6 O1 15.9(3) . . . . ?
C7 N2 C6 C1 -163.52(15) . . . . ?
N1 C1 C6 O1 -178.98(16) . . . . ?
C2 C1 C6 O1 -1.6(2) . . . . ?
N1 C1 C6 N2 0.4(2) . . . . ?
C2 C1 C6 N2 177.78(15) . . . . ?
C6 N2 C7 C8 -15.9(3) . . . . ?
C6 N2 C7 C15 162.53(16) . . . . ?
N2 C7 C8 C9 174.07(16) . . . . ?
C15 C7 C8 C9 -4.3(2) . . . . ?
C7 C8 C9 C14 2.3(3) . . . . ?
C7 C8 C9 C10 -176.38(16) . . . . ?
C8 C9 C10 C11 177.87(17) . . . . ?
C14 C9 C10 C11 -0.8(3) . . . . ?
C9 C10 C11 C12 0.1(3) . . . . ?
C10 C11 C12 C13 0.5(3) . . . . ?
C11 C12 C13 C14 -0.4(3) . . . . ?
C15 N3 C14 C13 175.97(17) . . . . ?
C16 N3 C14 C13 -1.6(3) . . . . ?
C15 N3 C14 C9 -3.2(2) . . . . ?
C16 N3 C14 C9 179.23(15) . . . . ?
C12 C13 C14 N3 -179.56(17) . . . . ?
C12 C13 C14 C9 -0.4(3) . . . . ?
C8 C9 C14 N3 1.5(2) . . . . ?
C10 C9 C14 N3 -179.83(15) . . . . ?
C8 C9 C14 C13 -177.70(16) . . . . ?
C10 C9 C14 C13 1.0(3) . . . . ?
C14 N3 C15 C7 1.1(3) . . . . ?
C16 N3 C15 C7 178.79(16) . . . . ?
C8 C7 C15 N3 2.7(3) . . . . ?
N2 C7 C15 N3 -175.81(16) . . . . ?
C15 N3 C16 C17 -94.7(3) . . . . ?
C14 N3 C16 C17 82.9(4) . . . . ?
C15 N3 C16 C17A -84.4(6) . . . . ?
C14 N3 C16 C17A 93.3(6) . . . . ?
N3 C16 C17 O2 -178.0(7) . . . . ?
N3 C16 C17 O3 -0.9(6) . . . . ?
O2 C17 O3 C18 -6.4(10) . . . . ?
C16 C17 O3 C18 176.7(4) . . . . ?
C17 O3 C18 C19 -84.5(5) . . . . ?
N3 C16 C17A O2A -176.0(12) . . . . ?
N3 C16 C17A O3A 13.4(12) . . . . ?
O2A C17A O3A C18A 6.0(17) . . . . ?
C16 C17A O3A C18A 176.5(7) . . . . ?
C17A O3A C18A C19A 81.3(9) . . . . ?
C21 N4 C20 O4 4.7(3) . . . . ?
C21 N4 C20 C5 -175.69(15) . . . . ?
N1 C5 C20 O4 171.82(15) . . . . ?
C4 C5 C20 O4 -7.4(2) . . . . ?
N1 C5 C20 N4 -7.8(2) . . . . ?
C4 C5 C20 N4 172.99(15) . . . . ?
C20 N4 C21 C22 15.8(3) . . . . ?
C20 N4 C21 C29 -166.49(16) . . . . ?
N4 C21 C22 C23 -179.86(16) . . . . ?
C29 C21 C22 C23 2.5(3) . . . . ?
C21 C22 C23 C24 178.30(17) . . . . ?
C21 C22 C23 C28 -2.4(3) . . . . ?
C22 C23 C24 C25 -178.57(18) . . . . ?
C28 C23 C24 C25 2.1(3) . . . . ?
C23 C24 C25 C26 -1.7(3) . . . . ?
C24 C25 C26 C27 -0.1(3) . . . . ?
C25 C26 C27 C28 1.3(3) . . . . ?
C29 N5 C28 C27 -177.63(17) . . . . ?
C30 N5 C28 C27 4.5(2) . . . . ?
C29 N5 C28 C23 2.0(2) . . . . ?
C30 N5 C28 C23 -175.94(15) . . . . ?
C26 C27 C28 N5 178.78(17) . . . . ?
C26 C27 C28 C23 -0.8(3) . . . . ?
C22 C23 C28 N5 0.2(2) . . . . ?
C24 C23 C28 N5 179.49(16) . . . . ?
C22 C23 C28 C27 179.81(16) . . . . ?
C24 C23 C28 C27 -0.9(3) . . . . ?
C28 N5 C29 C21 -1.9(3) . . . . ?
C30 N5 C29 C21 176.05(16) . . . . ?
C22 C21 C29 N5 -0.4(3) . . . . ?
N4 C21 C29 N5 -178.20(15) . . . . ?
C29 N5 C30 C31A -97(5) . . . . ?
C28 N5 C30 C31A 81(5) . . . . ?
C29 N5 C30 C31 -99.6(9) . . . . ?
C28 N5 C30 C31 78.4(9) . . . . ?
N5 C30 C31 O5 -18(2) . . . . ?
N5 C30 C31 O6 164.6(11) . . . . ?
O5 C31 O6 C32 -6(3) . . . . ?
C30 C31 O6 C32 172.0(10) . . . . ?
C31 O6 C32 C33 146.4(13) . . . . ?
N5 C30 C31A O5A 3(12) . . . . ?
N5 C30 C31A O6A 172(7) . . . . ?
O5A C31A O6A C32A -6(15) . . . . ?
C30 C31A O6A C32A -176(6) . . . . ?
C31A O6A C32A C33A 180(7) . . . . ?
